data_4002727
loop_
_publ_author_name
'M\;aczka, Miros\/law'
'G\;agor, Anna'
'Ptak, Maciej'
'Paraguassu, Waldeci'
'da Silva, Tercio Almeida'
'Sieradzki, Adam'
'Pikul, Adam'

_publ_section_title
;
 Phase Transitions and Coexistence of Magnetic and Electric Orders in the
 Methylhydrazinium Metal Formate Frameworks
;
_journal_issue 5
_journal_name_full 'Chemistry of Materials'
_journal_page_first 2264
_journal_paper_doi 10.1021/acs.chemmater.6b05249
_journal_volume 29
_journal_year 2017
_chemical_formula_sum 'C4 H10 Fe N2 O6'
_chemical_formula_weight 237.99
_space_group_crystal_system trigonal
_space_group_IT_number 161
_space_group_name_Hall 'R 3 -2"c'
_space_group_name_H-M_alt 'R 3 c :H'
_symmetry_space_group_name_Hall 'R 3 -2"c'
_symmetry_space_group_name_H-M 'R 3 c :H'
_atom_sites_solution_hydrogens mixed
_audit_creation_method SHELXL-2014/7
_cell_angle_alpha 90
_cell_angle_beta 90
_cell_angle_gamma 120
_cell_formula_units_Z 6
_cell_length_a 8.1120(2)
_cell_length_b 8.1120(2)
_cell_length_c 22.5371(6)
_cell_measurement_reflns_used 2248
_cell_measurement_temperature 200(1)
_cell_measurement_theta_max 29.0680
_cell_measurement_theta_min 3.4060
_cell_volume 1284.35(6)
_computing_cell_refinement 'CrysAlisPro 1.171.38.41 (Rigaku OD, 2015)'
_computing_data_collection 'CrysAlisPro 1.171.38.41 (Rigaku OD, 2015)'
_computing_structure_refinement 'SHELXL-2014/7 (Sheldrick, 2014)'
_diffrn_ambient_environment N~2~
_diffrn_ambient_temperature 200(1)
_diffrn_detector 'CCD plate'
_diffrn_detector_area_resol_mean 10.6249
_diffrn_detector_type Atlas
_diffrn_measured_fraction_theta_full 0.997
_diffrn_measured_fraction_theta_max 0.965
_diffrn_measurement_device 'four-circle diffractometer'
_diffrn_measurement_device_type 'Xcalibur, Atlas'
_diffrn_radiation_monochromator graphite
_diffrn_radiation_probe x-ray
_diffrn_radiation_type 'Mo K\a'
_diffrn_radiation_wavelength 0.71073
_diffrn_reflns_av_R_equivalents 0.0213
_diffrn_reflns_av_unetI/netI 0.0200
_diffrn_reflns_Laue_measured_fraction_full 0.997
_diffrn_reflns_Laue_measured_fraction_max 0.965
_diffrn_reflns_limit_h_max 10
_diffrn_reflns_limit_h_min -11
_diffrn_reflns_limit_k_max 10
_diffrn_reflns_limit_k_min -11
_diffrn_reflns_limit_l_max 30
_diffrn_reflns_limit_l_min -30
_diffrn_reflns_number 3343
_diffrn_reflns_point_group_measured_fraction_full 0.997
_diffrn_reflns_point_group_measured_fraction_max 0.965
_diffrn_reflns_theta_full 28.000
_diffrn_reflns_theta_max 29.347
_diffrn_reflns_theta_min 3.417
_diffrn_source 'fine-focus sealed X-ray tube'
_diffrn_source_type 'Enhance (Mo) X-ray Source'
_exptl_absorpt_coefficient_mu 1.764
_exptl_absorpt_correction_T_max 1.00000
_exptl_absorpt_correction_T_min 0.85572
_exptl_absorpt_correction_type multi-scan
_exptl_absorpt_process_details
;
CrysAlisPro 1.171.38.41 (Rigaku Oxford Diffraction, 2015)
Empirical absorption correction using spherical harmonics,
 implemented in SCALE3 ABSPACK scaling algorithm.
;
_exptl_crystal_density_diffrn 1.846
_exptl_crystal_description prism
_exptl_crystal_F_000 732
_exptl_crystal_size_max 0.18
_exptl_crystal_size_mid 0.17
_exptl_crystal_size_min 0.13
_refine_diff_density_max 0.173
_refine_diff_density_min -0.236
_refine_diff_density_rms 0.048
_refine_ls_abs_structure_details
;
 Refined as an inversion twin.
;
_refine_ls_abs_structure_Flack 0.23(5)
_refine_ls_extinction_method none
_refine_ls_goodness_of_fit_ref 1.019
_refine_ls_hydrogen_treatment constr
_refine_ls_matrix_type full
_refine_ls_number_parameters 50
_refine_ls_number_reflns 728
_refine_ls_number_restraints 7
_refine_ls_restrained_S_all 1.016
_refine_ls_R_factor_all 0.0207
_refine_ls_R_factor_gt 0.0180
_refine_ls_shift/su_max 0.000
_refine_ls_shift/su_mean 0.000
_refine_ls_structure_factor_coef Fsqd
_refine_ls_weighting_details 'w=1/[\s^2^(Fo^2^)+(0.0160P)^2^+1.4300P] where P=(Fo^2^+2Fc^2^)/3'
_refine_ls_weighting_scheme calc
_refine_ls_wR_factor_gt 0.0390
_refine_ls_wR_factor_ref 0.0401
_reflns_Friedel_coverage 0.987
_reflns_Friedel_fraction_full 0.997
_reflns_Friedel_fraction_max 0.964
_reflns_number_gt 678
_reflns_number_total 728
_reflns_threshold_expression 'I > 2\s(I)'
_cod_data_source_file cm6b05249_si_003.cif
_cod_data_source_block Fe200
_cod_depositor_comments 'Adding full bibliography for 4002715--4002727.cif.'
_cod_original_cell_volume 1284.36(8)
_cod_database_code 4002727
_shelx_shelxl_version_number 2014/7
_shelx_space_group_comment
;
The symmetry employed for this shelxl refinement is uniquely defined
by the following loop, which should always be used as a source of
symmetry information in preference to the above space-group names.
They are only intended as comments.
;
_oxdiff_exptl_absorpt_empirical_full_min 0.945
_oxdiff_exptl_absorpt_empirical_full_max 1.183
_oxdiff_exptl_absorpt_empirical_details
;
Empirical correction (ABSPACK) includes:
- Absorption correction using spherical harmonics
- Frame scaling
;

loop_
_space_group_symop_operation_xyz
'x, y, z'
'-y, x-y, z'
'-x+y, -x, z'
'-y, -x, z+1/2'
'-x+y, y, z+1/2'
'x, x-y, z+1/2'
'x+2/3, y+1/3, z+1/3'
'-y+2/3, x-y+1/3, z+1/3'
'-x+y+2/3, -x+1/3, z+1/3'
'-y+2/3, -x+1/3, z+5/6'
'-x+y+2/3, y+1/3, z+5/6'
'x+2/3, x-y+1/3, z+5/6'
'x+1/3, y+2/3, z+2/3'
'-y+1/3, x-y+2/3, z+2/3'
'-x+y+1/3, -x+2/3, z+2/3'
'-y+1/3, -x+2/3, z+7/6'
'-x+y+1/3, y+2/3, z+7/6'
'x+1/3, x-y+2/3, z+7/6'

loop_
_atom_site_label
_atom_site_type_symbol
_atom_site_fract_x
_atom_site_fract_y
_atom_site_fract_z
_atom_site_U_iso_or_equiv
_atom_site_adp_type
_atom_site_occupancy
_atom_site_site_symmetry_order
_atom_site_calc_flag
_atom_site_refinement_flags_posn
_atom_site_refinement_flags_adp
_atom_site_refinement_flags_occupancy
Fe1 Fe 0.3333 0.6667 0.16878(14) 0.01177(14) Uani 1 3 d S T P
O1 O 0.5610(6) 0.6836(7) 0.22132(8) 0.0197(10) Uani 1 1 d . . .
O2 O 0.3503(7) 0.4609(6) 0.11458(8) 0.0199(10) Uani 1 1 d . . .
C1 C 0.5502(8) 0.5533(6) 0.2554(3) 0.0199(6) Uani 1 1 d . . .
H1 H 0.4305 0.4471 0.2611 0.024 Uiso 1 1 calc R U .
N1 N 0.747(2) 0.337(4) 0.0821(7) 0.0203(14) Uani 0.3333 1 d . U P
H1A H 0.8707 0.4238 0.0822 0.024 Uiso 0.3333 1 calc R U P
H1B H 0.7365 0.2227 0.0786 0.024 Uiso 0.3333 1 calc R U P
N2 N 0.655(2) 0.370(3) 0.0329(5) 0.029(3) Uiso 0.3333 1 d . . P
H2A H 0.5458 0.2488 0.0259 0.043 Uiso 0.3333 1 d R U P
H2C H 0.6078 0.4356 0.0445 0.043 Uiso 0.3333 1 d R U P
C2 C 0.656(5) 0.348(6) 0.1411(5) 0.018(3) Uiso 0.3333 1 d . . P
H2D H 0.5958 0.4228 0.1355 0.027 Uiso 0.3333 1 calc R U P
H2E H 0.7527 0.4057 0.1710 0.027 Uiso 0.3333 1 calc R U P
H2F H 0.5628 0.2218 0.1534 0.027 Uiso 0.3333 1 calc R U P

loop_
_atom_site_aniso_label
_atom_site_aniso_U_11
_atom_site_aniso_U_22
_atom_site_aniso_U_33
_atom_site_aniso_U_23
_atom_site_aniso_U_13
_atom_site_aniso_U_12
Fe1 0.01169(16) 0.01169(16) 0.0119(2) 0.000 0.000 0.00584(8)
O1 0.021(3) 0.020(2) 0.0189(14) 0.0037(15) -0.0038(16) 0.0104(18)
O2 0.017(2) 0.017(2) 0.0260(16) -0.0079(18) -0.0030(15) 0.0089(19)
C1 0.023(3) 0.011(2) 0.0226(14) 0.0067(19) 0.0019(19) 0.0063(7)
N1 0.018(5) 0.017(3) 0.025(3) -0.001(3) 0.005(4) 0.008(5)

loop_
_atom_type_symbol
_atom_type_description
_atom_type_scat_dispersion_real
_atom_type_scat_dispersion_imag
_atom_type_scat_source
C C 0.0033 0.0016 'International Tables Vol C Tables 4.2.6.8 and 6.1.1.4'
O O 0.0106 0.0060 'International Tables Vol C Tables 4.2.6.8 and 6.1.1.4'
Fe Fe 0.3463 0.8444 'International Tables Vol C Tables 4.2.6.8 and 6.1.1.4'
N N 0.0061 0.0033 'International Tables Vol C Tables 4.2.6.8 and 6.1.1.4'
H H 0.0000 0.0000 'International Tables Vol C Tables 4.2.6.8 and 6.1.1.4'

loop_
_geom_angle_atom_site_label_1
_geom_angle_atom_site_label_2
_geom_angle_atom_site_label_3
_geom_angle
_geom_angle_site_symmetry_1
_geom_angle_site_symmetry_3
O2 Fe1 O2 90.33(17) . 3_565
O2 Fe1 O2 90.33(17) . 2_665
O2 Fe1 O2 90.33(17) 3_565 2_665
O2 Fe1 O1 178.6(2) . 2_665
O2 Fe1 O1 88.72(18) 3_565 2_665
O2 Fe1 O1 88.59(18) 2_665 2_665
O2 Fe1 O1 88.72(18) . 3_565
O2 Fe1 O1 88.59(18) 3_565 3_565
O2 Fe1 O1 178.6(2) 2_665 3_565
O1 Fe1 O1 92.34(16) 2_665 3_565
O2 Fe1 O1 88.59(18) . .
O2 Fe1 O1 178.6(2) 3_565 .
O2 Fe1 O1 88.72(18) 2_665 .
O1 Fe1 O1 92.34(16) 2_665 .
O1 Fe1 O1 92.34(16) 3_565 .
C1 O1 Fe1 125.6(4) . .
C1 O2 Fe1 125.3(4) 12_454 .
O2 C1 O1 125.4(2) 18_554 .
O2 C1 H1 117.3 18_554 .
O1 C1 H1 117.3 . .
N2 N1 C2 110.2(8) . .
N2 N1 H1A 109.6 . .
C2 N1 H1A 109.6 . .
N2 N1 H1B 109.6 . .
C2 N1 H1B 109.6 . .
H1A N1 H1B 108.1 . .
N1 N2 H2A 103.8 . .
N1 N2 H2C 108.8 . .
H2A N2 H2C 102.6 . .
N1 C2 H2D 109.5 . .
N1 C2 H2E 109.5 . .
H2D C2 H2E 109.5 . .
N1 C2 H2F 109.5 . .
H2D C2 H2F 109.5 . .
H2E C2 H2F 109.5 . .

loop_
_geom_bond_atom_site_label_1
_geom_bond_atom_site_label_2
_geom_bond_distance
_geom_bond_site_symmetry_2
Fe1 O2 2.128(4) .
Fe1 O2 2.128(4) 3_565
Fe1 O2 2.128(4) 2_665
Fe1 O1 2.140(4) 2_665
Fe1 O1 2.140(4) 3_565
Fe1 O1 2.140(4) .
O1 C1 1.274(8) .
O2 C1 1.219(9) 12_454
C1 O2 1.219(9) 18_554
C1 H1 0.9300 .
N1 N2 1.436(15) .
N1 C2 1.545(17) .
N1 H1A 0.8900 .
N1 H1B 0.8900 .
N2 H2A 0.9538 .
N2 H2C 0.8403 .
C2 H2D 0.9600 .
C2 H2E 0.9600 .
C2 H2F 0.9600 .

loop_
_geom_hbond_atom_site_label_D
_geom_hbond_atom_site_label_H
_geom_hbond_atom_site_label_A
_geom_hbond_distance_DH
_geom_hbond_distance_HA
_geom_hbond_distance_DA
_geom_hbond_angle_DHA
_geom_hbond_site_symmetry_A
N1 H1A O1 0.89 2.57 3.12(3) 120.6 10_664
N1 H1A O2 0.89 2.03 2.86(2) 155.0 3_665
N1 H1B O1 0.89 1.99 2.85(2) 161.0 11_544
N1 H1B O2 0.89 2.49 3.23(3) 141.0 2_655
N2 H2A O1 0.95 2.53 3.077(15) 116.9 12_454
C2 H2D O2 0.96 2.21 3.101(19) 153.5 .
